data_2207074
loop_
_publ_author_name
'Robert T. Stibrany'
'Harvey J. Schugar'
'Joseph A. Potenza'

_publ_section_title
;A copper(II)--oxalate compound resulting from the fixation of carbon dioxide:
 \m-oxalato-bis[bis(1-benzyl-1<i>H</i>-pyrazole)(trifluoromethanesulfonato)copper(II)]
;
_journal_coeditor_code TK6256
_journal_issue 10
_journal_name_full 'Acta Crystallographica Section E'
_journal_page_first m1904
_journal_page_last m1906
_journal_paper_doi 10.1107/S160053680502739X
_journal_volume 61
_journal_year 2005
_chemical_formula_iupac '[Cu2 (C F3 O3 S)2 (C2 O4) (C10 H10 N2)4]'
_chemical_formula_moiety 'C44 H40 Cu2 F6 N8 O10 S2'
_chemical_formula_sum 'C44 H40 Cu2 F6 N8 O10 S2'
_chemical_formula_weight 1146.05
_chemical_name_systematic
;
\m-oxalato-1\k^2^O^1^,O^2^:2\k^2^O^1'^,O^2'^-bis[bis(1-benzyl-1H-pyrazole-
\kN^2^)(trifluoromethanesulfonato-\kO)copper(II)]
;
_space_group_IT_number 2
_symmetry_cell_setting triclinic
_symmetry_space_group_name_Hall '-P 1'
_symmetry_space_group_name_H-M 'P -1'
_atom_sites_solution_hydrogens geom
_atom_sites_solution_primary direct
_atom_sites_solution_secondary difmap
_audit_creation_method SHELXL97
_cell_angle_alpha 87.389(4)
_cell_angle_beta 75.577(4)
_cell_angle_gamma 65.539(4)
_cell_formula_units_Z 1
_cell_length_a 10.8432(5)
_cell_length_b 11.0190(5)
_cell_length_c 11.4895(5)
_cell_measurement_reflns_used 978
_cell_measurement_temperature 298.0(10)
_cell_measurement_theta_max 25.0
_cell_measurement_theta_min 3.5
_cell_volume 1207.60(11)
_computing_cell_refinement SMART
_computing_data_collection 'SMART (Bruker, 2000)'
_computing_data_reduction 'SAINT (Bruker, 2000)'
_computing_molecular_graphics 'ORTEPIII (Burnett & Johnson, 1996) and ORTEP32 (Farrugia, 1997)'
_computing_publication_material 'SHELXTL (Bruker, 2000)'
_computing_structure_refinement 'SHELXL97 (Sheldrick, 1997)'
_computing_structure_solution 'SHELXS97 (Sheldrick, 1990)'
_diffrn_ambient_temperature 298.0(10)
_diffrn_measured_fraction_theta_full 0.978
_diffrn_measured_fraction_theta_max 0.978
_diffrn_measurement_device_type 'Bruker SMART CCD area-detector'
_diffrn_measurement_method \w
_diffrn_radiation_monochromator graphite
_diffrn_radiation_source 'fine-focus sealed tube'
_diffrn_radiation_type MoK\a
_diffrn_radiation_wavelength 0.71073
_diffrn_reflns_av_R_equivalents 0.018
_diffrn_reflns_av_sigmaI/netI 0.020
_diffrn_reflns_limit_h_max 12
_diffrn_reflns_limit_h_min -12
_diffrn_reflns_limit_k_max 13
_diffrn_reflns_limit_k_min -12
_diffrn_reflns_limit_l_max 13
_diffrn_reflns_limit_l_min -13
_diffrn_reflns_number 12405
_diffrn_reflns_theta_full 25.0
_diffrn_reflns_theta_max 25.0
_diffrn_reflns_theta_min 1.8
_diffrn_standards_number 0
_exptl_absorpt_coefficient_mu 1.055
_exptl_absorpt_correction_T_max 0.744
_exptl_absorpt_correction_T_min 0.552
_exptl_absorpt_correction_type multi-scan
_exptl_absorpt_process_details '(SADABS; Blessing, 1995)'
_exptl_crystal_colour blue
_exptl_crystal_density_diffrn 1.576
_exptl_crystal_density_method 'not measured'
_exptl_crystal_description rhomboid
_exptl_crystal_F_000 584
_exptl_crystal_size_max 0.51
_exptl_crystal_size_mid 0.41
_exptl_crystal_size_min 0.28
_refine_diff_density_max 0.34
_refine_diff_density_min -0.30
_refine_ls_extinction_method none
_refine_ls_goodness_of_fit_ref 1.00
_refine_ls_hydrogen_treatment constr
_refine_ls_matrix_type full
_refine_ls_number_parameters 325
_refine_ls_number_reflns 4166
_refine_ls_number_restraints 0
_refine_ls_restrained_S_all 1.00
_refine_ls_R_factor_all 0.036
_refine_ls_R_factor_gt 0.033
_refine_ls_shift/su_max 0.001
_refine_ls_shift/su_mean 0.000
_refine_ls_structure_factor_coef Fsqd
_refine_ls_weighting_details 'calc w = 1/[\s^2^(Fo^2^)+(0.0818P)^2^+0.5052P] where P = (Fo^2^+2Fc^2^)/3'
_refine_ls_weighting_scheme calc
_refine_ls_wR_factor_gt 0.104
_refine_ls_wR_factor_ref 0.111
_reflns_number_gt 3841
_reflns_number_total 4166
_reflns_threshold_expression I>2\s(I)
_cod_data_source_file tk6256.cif
_cod_data_source_block I
_cod_database_code 2207074
_cod_database_fobs_code 2207074

loop_
_symmetry_equiv_pos_as_xyz
'x, y, z'
'-x, -y, -z'

loop_
_atom_site_label
_atom_site_fract_x
_atom_site_fract_y
_atom_site_fract_z
_atom_site_U_iso_or_equiv
_atom_site_adp_type
_atom_site_calc_flag
_atom_site_refinement_flags
_atom_site_occupancy
_atom_site_type_symbol
Cu 0.87628(3) 0.66336(3) 0.18987(2) 0.03501(13) Uani d . 1 Cu
S 0.94478(6) 0.34381(6) 0.29384(5) 0.03783(17) Uani d . 1 S
F1 1.1663(2) 0.12834(18) 0.3042(2) 0.0849(6) Uani d . 1 F
F2 1.1277(2) 0.2934(2) 0.42237(19) 0.0823(6) Uani d . 1 F
F3 1.21141(18) 0.2921(2) 0.2332(2) 0.0746(5) Uani d . 1 F
O1 0.91087(19) 0.48368(17) 0.31679(16) 0.0457(4) Uani d . 1 O
O11 0.82342(16) 0.58593(16) 0.06792(14) 0.0385(4) Uani d . 1 O
O12 1.06845(17) 0.56675(17) 0.08787(14) 0.0392(4) Uani d . 1 O
O2 0.8657(2) 0.29151(19) 0.38333(18) 0.0554(5) Uani d . 1 O
O3 0.9633(2) 0.3058(2) 0.17093(17) 0.0565(5) Uani d . 1 O
N11 0.9346(2) 0.7739(2) 0.27735(18) 0.0404(5) Uani d . 1 N
N12 1.0489(2) 0.7376(2) 0.32118(18) 0.0405(5) Uani d . 1 N
N31 0.6780(2) 0.7552(2) 0.28507(18) 0.0398(5) Uani d . 1 N
N32 0.5597(2) 0.8206(2) 0.2480(2) 0.0490(5) Uani d . 1 N
C1 1.1211(3) 0.2601(3) 0.3153(3) 0.0528(7) Uani d . 1 C
C11 1.0707(2) 0.4946(2) 0.0058(2) 0.0339(5) Uani d . 1 C
C13 1.0562(3) 0.8459(3) 0.3621(3) 0.0547(7) Uani d . 1 C
H13 1.1247 0.8459 0.3973 0.066 Uiso calc R 1 H
C14 0.9455(3) 0.9561(3) 0.3431(3) 0.0573(7) Uani d . 1 C
H14 0.9237 1.0450 0.3618 0.069 Uiso calc R 1 H
C15 0.8730(3) 0.9071(3) 0.2903(3) 0.0517(6) Uani d . 1 C
H15 0.7919 0.9599 0.2667 0.062 Uiso calc R 1 H
C21 1.3528(3) 0.5934(3) 0.1795(3) 0.0541(7) Uani d . 1 C
H21 1.2978 0.6316 0.1258 0.065 Uiso calc R 1 H
C22 1.4941(3) 0.5621(3) 0.1445(3) 0.0593(7) Uani d . 1 C
H22 1.5336 0.5804 0.0680 0.071 Uiso calc R 1 H
C23 1.5769(3) 0.5042(3) 0.2220(3) 0.0583(7) Uani d . 1 C
H23 1.6724 0.4828 0.1979 0.070 Uiso calc R 1 H
C24 1.5189(3) 0.4781(3) 0.3344(3) 0.0580(7) Uani d . 1 C
H24 1.5751 0.4381 0.3869 0.070 Uiso calc R 1 H
C25 1.3765(3) 0.5112(3) 0.3706(2) 0.0488(6) Uani d . 1 C
H25 1.3376 0.4943 0.4480 0.059 Uiso calc R 1 H
C26 1.2918(3) 0.5686(2) 0.2938(2) 0.0399(5) Uani d . 1 C
C27 1.1380(3) 0.5980(2) 0.3325(2) 0.0420(5) Uani d . 1 C
H27A 1.1192 0.5414 0.2835 0.050 Uiso calc R 1 H
H27B 1.1148 0.5766 0.4157 0.050 Uiso calc R 1 H
C33 0.4481(3) 0.8550(3) 0.3418(4) 0.0718(10) Uani d . 1 C
H33 0.3554 0.9019 0.3388 0.086 Uiso calc R 1 H
C34 0.4921(4) 0.8102(4) 0.4422(3) 0.0750(10) Uani d . 1 C
H34 0.4371 0.8189 0.5204 0.090 Uiso calc R 1 H
C35 0.6363(3) 0.7488(3) 0.4036(3) 0.0548(7) Uani d . 1 C
H35 0.6960 0.7086 0.4533 0.066 Uiso calc R 1 H
C41 0.7551(3) 0.9249(3) 0.0121(3) 0.0612(8) Uani d . 1 C
H41 0.8004 0.8407 -0.0281 0.073 Uiso calc R 1 H
C42 0.8153(5) 1.0140(5) -0.0117(4) 0.0862(12) Uani d . 1 C
H42 0.9013 0.9903 -0.0676 0.103 Uiso calc R 1 H
C43 0.7466(6) 1.1404(5) 0.0487(5) 0.1004(15) Uani d . 1 C
H43 0.7868 1.2013 0.0338 0.121 Uiso calc R 1 H
C44 0.6189(6) 1.1745(4) 0.1304(4) 0.0908(13) Uani d . 1 C
H44 0.5721 1.2590 0.1701 0.109 Uiso calc R 1 H
C45 0.5611(4) 1.0847(3) 0.1530(3) 0.0691(9) Uani d . 1 C
H45 0.4750 1.1083 0.2087 0.083 Uiso calc R 1 H
C46 0.6285(3) 0.9591(3) 0.0946(2) 0.0487(6) Uani d . 1 C
C47 0.5646(3) 0.8599(3) 0.1238(3) 0.0549(7) Uani d . 1 C
H47A 0.4704 0.8989 0.1127 0.066 Uiso calc R 1 H
H47B 0.6192 0.7812 0.0687 0.066 Uiso calc R 1 H

loop_
_atom_site_aniso_label
_atom_site_aniso_U_11
_atom_site_aniso_U_22
_atom_site_aniso_U_33
_atom_site_aniso_U_12
_atom_site_aniso_U_13
_atom_site_aniso_U_23
Cu 0.03158(19) 0.03487(19) 0.03713(19) -0.01049(13) -0.01124(12) -0.00256(12)
S 0.0340(3) 0.0324(3) 0.0424(3) -0.0086(2) -0.0109(2) 0.0029(2)
F1 0.0659(12) 0.0408(9) 0.1328(18) 0.0004(8) -0.0401(12) 0.0125(10)
F2 0.0679(12) 0.1021(16) 0.0754(12) -0.0206(11) -0.0413(10) 0.0037(11)
F3 0.0375(9) 0.0739(12) 0.0964(14) -0.0148(8) -0.0038(9) 0.0016(10)
O1 0.0467(10) 0.0328(9) 0.0533(10) -0.0119(7) -0.0135(8) 0.0034(7)
O11 0.0312(8) 0.0427(9) 0.0386(8) -0.0123(7) -0.0079(7) -0.0039(7)
O12 0.0339(8) 0.0457(9) 0.0395(9) -0.0167(7) -0.0102(7) -0.0053(7)
O2 0.0545(11) 0.0471(10) 0.0625(12) -0.0234(9) -0.0085(9) 0.0105(9)
O3 0.0611(12) 0.0510(11) 0.0494(10) -0.0126(9) -0.0178(9) -0.0041(8)
N11 0.0386(11) 0.0355(10) 0.0469(11) -0.0117(9) -0.0161(9) -0.0023(9)
N12 0.0399(11) 0.0409(11) 0.0468(11) -0.0187(9) -0.0176(9) 0.0018(9)
N31 0.0354(10) 0.0355(10) 0.0441(11) -0.0083(8) -0.0136(9) 0.0005(8)
N32 0.0336(11) 0.0426(12) 0.0645(14) -0.0078(9) -0.0170(10) 0.0086(10)
C1 0.0442(15) 0.0441(15) 0.0631(17) -0.0082(12) -0.0201(13) 0.0040(12)
C11 0.0343(12) 0.0348(11) 0.0336(11) -0.0145(9) -0.0105(9) 0.0053(9)
C13 0.0593(17) 0.0528(16) 0.0645(17) -0.0313(14) -0.0221(14) -0.0026(13)
C14 0.0706(19) 0.0393(14) 0.0658(18) -0.0257(14) -0.0176(15) -0.0039(13)
C15 0.0547(16) 0.0374(13) 0.0591(16) -0.0117(12) -0.0200(13) -0.0025(11)
C21 0.0542(16) 0.0634(17) 0.0479(15) -0.0263(14) -0.0164(12) 0.0096(13)
C22 0.0599(18) 0.0651(18) 0.0542(16) -0.0344(15) -0.0012(14) 0.0013(14)
C23 0.0410(15) 0.0556(17) 0.076(2) -0.0223(13) -0.0061(14) -0.0076(14)
C24 0.0413(15) 0.0668(18) 0.0694(18) -0.0194(14) -0.0251(14) 0.0018(15)
C25 0.0458(14) 0.0574(16) 0.0442(13) -0.0203(12) -0.0150(11) 0.0037(12)
C26 0.0408(13) 0.0413(13) 0.0422(12) -0.0187(11) -0.0153(10) 0.0003(10)
C27 0.0407(13) 0.0406(13) 0.0498(14) -0.0186(11) -0.0173(11) 0.0056(10)
C33 0.0348(15) 0.0578(18) 0.098(3) -0.0033(13) -0.0045(16) 0.0112(17)
C34 0.0545(19) 0.068(2) 0.068(2) -0.0067(16) 0.0109(16) 0.0061(17)
C35 0.0555(16) 0.0507(16) 0.0453(14) -0.0133(13) -0.0054(12) 0.0005(12)
C41 0.0645(19) 0.0611(18) 0.0498(15) -0.0176(15) -0.0158(14) 0.0046(13)
C42 0.088(3) 0.104(3) 0.072(2) -0.049(2) -0.017(2) 0.028(2)
C43 0.145(5) 0.085(3) 0.115(4) -0.076(3) -0.065(3) 0.051(3)
C44 0.123(4) 0.0448(19) 0.106(3) -0.027(2) -0.046(3) 0.0111(19)
C45 0.070(2) 0.0401(16) 0.077(2) -0.0032(14) -0.0194(17) 0.0013(14)
C46 0.0517(15) 0.0404(14) 0.0491(14) -0.0076(12) -0.0257(12) 0.0078(11)
C47 0.0524(16) 0.0494(15) 0.0648(17) -0.0137(13) -0.0328(14) 0.0107(13)

loop_
_atom_type_symbol
_atom_type_description
_atom_type_scat_dispersion_real
_atom_type_scat_dispersion_imag
_atom_type_scat_source
C C 0.0033 0.0016 'International Tables Vol C Tables 4.2.6.8 and 6.1.1.4'
H H 0.0000 0.0000 'International Tables Vol C Tables 4.2.6.8 and 6.1.1.4'
N N 0.0061 0.0033 'International Tables Vol C Tables 4.2.6.8 and 6.1.1.4'
O O 0.0106 0.0060 'International Tables Vol C Tables 4.2.6.8 and 6.1.1.4'
F F 0.0171 0.0103 'International Tables Vol C Tables 4.2.6.8 and 6.1.1.4'
S S 0.1246 0.1234 'International Tables Vol C Tables 4.2.6.8 and 6.1.1.4'
Cu Cu 0.3201 1.2651 'International Tables Vol C Tables 4.2.6.8 and 6.1.1.4'

loop_
_geom_angle_atom_site_label_1
_geom_angle_atom_site_label_2
_geom_angle_atom_site_label_3
_geom_angle_site_symmetry_1
_geom_angle_site_symmetry_3
_geom_angle
_geom_angle_publ_flag
O12 Cu O11 . . 83.76(6) y
O12 Cu N11 . . 92.34(8) y
O11 Cu N11 . . 164.51(8) y
O12 Cu N31 . . 176.05(7) y
O11 Cu N31 . . 92.30(7) y
N11 Cu N31 . . 91.52(8) y
O12 Cu O1 . . 90.13(7) y
O11 Cu O1 . . 96.14(7) y
N11 Cu O1 . . 98.86(8) y
N31 Cu O1 . . 90.07(7) y
O2 S O3 . . 116.45(13) ?
O2 S O1 . . 114.14(12) ?
O3 S O1 . . 114.53(11) ?
O2 S C1 . . 103.23(13) ?
O3 S C1 . . 103.09(13) ?
O1 S C1 . . 102.91(12) ?
S O1 Cu . . 132.08(11) ?
C11 O11 Cu 2_765 . 111.29(14) ?
C11 O12 Cu . . 111.28(14) ?
C15 N11 N12 . . 105.6(2) ?
C15 N11 Cu . . 124.21(18) ?
N12 N11 Cu . . 129.73(15) ?
C13 N12 N11 . . 110.3(2) ?
C13 N12 C27 . . 127.1(2) ?
N11 N12 C27 . . 122.21(19) ?
C35 N31 N32 . . 105.8(2) ?
C35 N31 Cu . . 123.64(18) ?
N32 N31 Cu . . 130.18(17) ?
C33 N32 N31 . . 110.0(2) ?
C33 N32 C47 . . 128.1(2) ?
N31 N32 C47 . . 121.4(2) ?
F2 C1 F1 . . 108.5(2) ?
F2 C1 F3 . . 106.9(3) ?
F1 C1 F3 . . 107.0(2) ?
F2 C1 S . . 112.1(2) ?
F1 C1 S . . 111.0(2) ?
F3 C1 S . . 111.2(2) ?
O11 C11 O12 2_765 . 126.9(2) ?
O11 C11 C11 2_765 2_765 116.3(2) ?
O12 C11 C11 . 2_765 116.7(2) ?
N12 C13 C14 . . 108.0(2) ?
N12 C13 H13 . . 126.0 ?
C14 C13 H13 . . 126.0 ?
C13 C14 C15 . . 105.2(2) ?
C13 C14 H14 . . 127.4 ?
C15 C14 H14 . . 127.4 ?
N11 C15 C14 . . 110.9(3) ?
N11 C15 H15 . . 124.5 ?
C14 C15 H15 . . 124.5 ?
C22 C21 C26 . . 120.7(3) ?
C22 C21 H21 . . 119.7 ?
C26 C21 H21 . . 119.7 ?
C23 C22 C21 . . 120.3(3) ?
C23 C22 H22 . . 119.8 ?
C21 C22 H22 . . 119.8 ?
C24 C23 C22 . . 119.8(3) ?
C24 C23 H23 . . 120.1 ?
C22 C23 H23 . . 120.1 ?
C23 C24 C25 . . 120.1(3) ?
C23 C24 H24 . . 120.0 ?
C25 C24 H24 . . 120.0 ?
C26 C25 C24 . . 120.9(3) ?
C26 C25 H25 . . 119.5 ?
C24 C25 H25 . . 119.5 ?
C25 C26 C21 . . 118.2(2) ?
C25 C26 C27 . . 120.3(2) ?
C21 C26 C27 . . 121.5(2) ?
N12 C27 C26 . . 112.3(2) ?
N12 C27 H27A . . 109.1 ?
C26 C27 H27A . . 109.1 ?
N12 C27 H27B . . 109.1 ?
C26 C27 H27B . . 109.1 ?
H27A C27 H27B . . 107.9 ?
N32 C33 C34 . . 108.7(3) ?
N32 C33 H33 . . 125.6 ?
C34 C33 H33 . . 125.6 ?
C33 C34 C35 . . 105.1(3) ?
C33 C34 H34 . . 127.5 ?
C35 C34 H34 . . 127.5 ?
N31 C35 C34 . . 110.5(3) ?
N31 C35 H35 . . 124.8 ?
C34 C35 H35 . . 124.8 ?
C46 C41 C42 . . 120.6(3) ?
C46 C41 H41 . . 119.7 ?
C42 C41 H41 . . 119.7 ?
C41 C42 C43 . . 119.5(4) ?
C41 C42 H42 . . 120.3 ?
C43 C42 H42 . . 120.3 ?
C44 C43 C42 . . 119.7(4) ?
C44 C43 H43 . . 120.2 ?
C42 C43 H43 . . 120.2 ?
C45 C44 C43 . . 120.0(4) ?
C45 C44 H44 . . 120.0 ?
C43 C44 H44 . . 120.0 ?
C44 C45 C46 . . 120.9(4) ?
C44 C45 H45 . . 119.6 ?
C46 C45 H45 . . 119.6 ?
C41 C46 C45 . . 119.4(3) ?
C41 C46 C47 . . 120.6(3) ?
C45 C46 C47 . . 120.0(3) ?
N32 C47 C46 . . 111.4(2) ?
N32 C47 H47A . . 109.3 ?
C46 C47 H47A . . 109.3 ?
N32 C47 H47B . . 109.3 ?
C46 C47 H47B . . 109.3 ?
H47A C47 H47B . . 108.0 ?

loop_
_geom_bond_atom_site_label_1
_geom_bond_atom_site_label_2
_geom_bond_site_symmetry_2
_geom_bond_distance
_geom_bond_publ_flag
Cu O12 . 1.9771(16) y
Cu O11 . 1.9834(16) y
Cu N11 . 1.990(2) y
Cu N31 . 1.992(2) y
Cu O1 . 2.3626(17) y
S O2 . 1.428(2) ?
S O3 . 1.433(2) ?
S O1 . 1.4490(18) ?
S C1 . 1.822(3) ?
F1 C1 . 1.327(3) ?
F2 C1 . 1.327(4) ?
F3 C1 . 1.330(4) ?
O11 C11 2_765 1.250(3) ?
O12 C11 . 1.250(3) ?
N11 C15 . 1.335(3) ?
N11 N12 . 1.353(3) ?
N12 C13 . 1.342(3) ?
N12 C27 . 1.459(3) ?
N31 C35 . 1.332(4) ?
N31 N32 . 1.351(3) ?
N32 C33 . 1.333(4) ?
N32 C47 . 1.467(4) ?
C11 O11 2_765 1.250(3) ?
C11 C11 2_765 1.527(4) ?
C13 C14 . 1.365(4) ?
C13 H13 . 0.9300 ?
C14 C15 . 1.377(4) ?
C14 H14 . 0.9300 ?
C15 H15 . 0.9300 ?
C21 C22 . 1.377(4) ?
C21 C26 . 1.387(4) ?
C21 H21 . 0.9300 ?
C22 C23 . 1.370(5) ?
C22 H22 . 0.9300 ?
C23 C24 . 1.363(5) ?
C23 H23 . 0.9300 ?
C24 C25 . 1.385(4) ?
C24 H24 . 0.9300 ?
C25 C26 . 1.377(4) ?
C25 H25 . 0.9300 ?
C26 C27 . 1.511(3) ?
C27 H27A . 0.9700 ?
C27 H27B . 0.9700 ?
C33 C34 . 1.352(5) ?
C33 H33 . 0.9300 ?
C34 C35 . 1.381(4) ?
C34 H34 . 0.9300 ?
C35 H35 . 0.9300 ?
C41 C46 . 1.372(4) ?
C41 C42 . 1.372(6) ?
C41 H41 . 0.9300 ?
C42 C43 . 1.396(7) ?
C42 H42 . 0.9300 ?
C43 C44 . 1.376(7) ?
C43 H43 . 0.9300 ?
C44 C45 . 1.360(6) ?
C44 H44 . 0.9300 ?
C45 C46 . 1.380(4) ?
C45 H45 . 0.9300 ?
C46 C47 . 1.505(4) ?
C47 H47A . 0.9700 ?
C47 H47B . 0.9700 ?

loop_
_geom_hbond_atom_site_label_D
_geom_hbond_atom_site_label_H
_geom_hbond_atom_site_label_A
_geom_hbond_site_symmetry_A
_geom_hbond_distance_DH
_geom_hbond_distance_HA
_geom_hbond_distance_DA
_geom_hbond_angle_DHA
C27 H27A F3 1_555 0.97 2.54 3.313(3) 136
C27 H27A O1 1_555 0.97 2.53 3.240(4) 130
C27 H27A O12 1_555 0.97 2.42 3.154(3) 132
C41 H41 O3 2_765 0.93 2.57 3.327(4) 139
C47 H47B O11 1_555 0.97 2.36 3.109(4) 133
C14 H14 O2 1_565 0.93 2.53 3.454(4) 172
C23 H23 O11 1_655 0.93 2.52 3.253(4) 135

loop_
_geom_torsion_atom_site_label_1
_geom_torsion_atom_site_label_2
_geom_torsion_atom_site_label_3
_geom_torsion_atom_site_label_4
_geom_torsion_site_symmetry_4
_geom_torsion
O2 S O1 Cu . -136.62(14)
O3 S O1 Cu . 1.19(19)
C1 S O1 Cu . 112.29(16)
O12 Cu O1 S . -59.49(15)
O11 Cu O1 S . 24.25(15)
N11 Cu O1 S . -151.88(15)
N31 Cu O1 S . 116.57(15)
O12 Cu O11 C11 2_765 6.67(15)
N11 Cu O11 C11 2_765 82.8(3)
N31 Cu O11 C11 2_765 -173.11(16)
O1 Cu O11 C11 2_765 -82.79(16)
O11 Cu O12 C11 . -6.57(15)
N11 Cu O12 C11 . -171.54(16)
O12 Cu N11 C15 . 127.3(2)
O11 Cu N11 C15 . 52.3(4)
N31 Cu N11 C15 . -51.9(2)
O1 Cu N11 C15 . -142.2(2)
O12 Cu N11 N12 . -43.4(2)
O11 Cu N11 N12 . -118.4(3)
N31 Cu N11 N12 . 137.4(2)
O1 Cu N11 N12 . 47.1(2)
C15 N11 N12 C13 . 1.1(3)
Cu N11 N12 C13 . 173.07(19)
C15 N11 N12 C27 . 174.6(2)
Cu N11 N12 C27 . -13.4(3)
O11 Cu N31 C35 . 130.9(2)
N11 Cu N31 C35 . -64.2(2)
O1 Cu N31 C35 . 34.7(2)
O11 Cu N31 N32 . -40.8(2)
N11 Cu N31 N32 . 124.2(2)
O1 Cu N31 N32 . -137.0(2)
C35 N31 N32 C33 . 0.8(3)
Cu N31 N32 C33 . 173.6(2)
C35 N31 N32 C47 . 173.1(2)
Cu N31 N32 C47 . -14.1(4)
O2 S C1 F2 . -64.0(2)
O3 S C1 F2 . 174.3(2)
O1 S C1 F2 . 55.0(2)
O2 S C1 F1 . 57.4(2)
O3 S C1 F1 . -64.2(2)
O1 S C1 F1 . 176.4(2)
O2 S C1 F3 . 176.4(2)
O3 S C1 F3 . 54.7(2)
O1 S C1 F3 . -64.6(2)
Cu O12 C11 O11 2_765 -174.42(19)
Cu O12 C11 C11 2_765 5.4(3)
N11 N12 C13 C14 . -1.0(3)
C27 N12 C13 C14 . -174.1(2)
N12 C13 C14 C15 . 0.4(4)
N12 N11 C15 C14 . -0.8(3)
Cu N11 C15 C14 . -173.3(2)
C13 C14 C15 N11 . 0.2(4)
C26 C21 C22 C23 . 0.9(5)
C21 C22 C23 C24 . -0.3(5)
C22 C23 C24 C25 . -0.6(5)
C23 C24 C25 C26 . 1.0(4)
C24 C25 C26 C21 . -0.5(4)
C24 C25 C26 C27 . 177.1(3)
C22 C21 C26 C25 . -0.4(4)
C22 C21 C26 C27 . -178.0(3)
C13 N12 C27 C26 . -49.6(3)
N11 N12 C27 C26 . 138.0(2)
C25 C26 C27 N12 . 125.4(3)
C21 C26 C27 N12 . -57.1(3)
N31 N32 C33 C34 . -1.0(4)
C47 N32 C33 C34 . -172.7(3)
N32 C33 C34 C35 . 0.8(4)
N32 N31 C35 C34 . -0.2(3)
Cu N31 C35 C34 . -173.6(2)
C33 C34 C35 N31 . -0.4(4)
C46 C41 C42 C43 . -0.2(6)
C41 C42 C43 C44 . -0.5(6)
C42 C43 C44 C45 . 0.8(7)
C43 C44 C45 C46 . -0.3(6)
C42 C41 C46 C45 . 0.7(5)
C42 C41 C46 C47 . -178.0(3)
C44 C45 C46 C41 . -0.4(5)
C44 C45 C46 C47 . 178.2(3)
C33 N32 C47 C46 . 107.3(4)
N31 N32 C47 C46 . -63.6(3)
C41 C46 C47 N32 . 113.1(3)
C45 C46 C47 N32 . -65.5(3)
